data_7161166
loop_
_publ_author_name
'Wang, Yike'
'Chen, Xingkuan'
'Xu, Jianfeng'

_publ_section_title
;
 Construction of P-stereogenic phosphine oxides <i>via</i> Lewis
 base-catalyzed enantioselective <i>O</i>-Boc protection.
;
_journal_issue 21
_journal_name_full 'Organic &amp; biomolecular chemistry'
_journal_page_first 4407
_journal_page_last 4411
_journal_paper_doi 10.1039/d6ob00546b
_journal_volume 24
_journal_year 2026
_chemical_formula_moiety 'C29 H37 O5 P'
_chemical_formula_sum 'C29 H37 O5 P'
_chemical_formula_weight 496.55
_space_group_crystal_system monoclinic
_space_group_IT_number 4
_space_group_name_Hall 'P 2yb'
_space_group_name_H-M_alt 'P 1 21 1'
_atom_sites_solution_hydrogens geom
_atom_sites_solution_primary dual
_audit_creation_date 2025-12-11
_audit_creation_method
;
Olex2 1.5
(compiled 2025.07.13 svn.rb7424aed for OlexSys, GUI svn.r7314)
;
_audit_update_record
;
2026-03-27 deposited with the CCDC.	2026-05-12 downloaded from the CCDC.
;
_cell_angle_alpha 90
_cell_angle_beta 92.984(2)
_cell_angle_gamma 90
_cell_formula_units_Z 2
_cell_length_a 8.50930(10)
_cell_length_b 17.3102(3)
_cell_length_c 8.9737(2)
_cell_measurement_reflns_used 6268
_cell_measurement_temperature 169.99(10)
_cell_measurement_theta_max 73.2730
_cell_measurement_theta_min 4.9080
_cell_volume 1320.01(4)
_computing_cell_refinement 'CrysAlisPro 1.171.38.43f (Rigaku OD, 2015)'
_computing_data_collection 'CrysAlisPro 1.171.38.43f (Rigaku OD, 2015)'
_computing_data_reduction 'CrysAlisPro 1.171.38.43f (Rigaku OD, 2015)'
_computing_molecular_graphics 'Olex2 1.5 (Dolomanov et al., 2009)'
_computing_publication_material 'Olex2 1.5 (Dolomanov et al., 2009)'
_computing_structure_refinement 'XL  (Sheldrick, 2008)'
_computing_structure_solution 'SHELXT 2018/2 (Sheldrick, 2018)'
_diffrn_ambient_environment N~2~
_diffrn_ambient_temperature 169.99(10)
_diffrn_detector 'CCD plate'
_diffrn_detector_area_resol_mean 5.2684
_diffrn_detector_type AtlasS2
_diffrn_measured_fraction_theta_full 0.997
_diffrn_measured_fraction_theta_max 0.980
_diffrn_measurement_details
;
List of Runs (angles in degrees, time in seconds):

  # Type    Start    End  Width  t~exp~   \w     \q     \k     \f   Frames
#--------------------------------------------------------------------------
  1  \w   -130.00  49.00   1.00    1.00    --  -40.40   0.00-120.00  179
  2  \w   -122.00   6.00   1.00    1.00    --  -40.40 -19.00-180.00  128
  3  \w      1.00  82.00   1.00    1.00    --   40.40 -99.00  30.00   81
  4  \w     23.00  98.00   1.00    1.00    --   40.40-125.00 120.00   75
  5  \w     23.00  98.00   1.00    1.00    --   40.40-125.00-120.00   75
  6  \w     24.00 169.00   1.00    1.12    --  107.48 -15.00 -30.00  145
  7  \w     33.00 138.00   1.00    1.12    --  107.48 -61.00 150.00  105
  8  \w     23.00 109.00   1.00    1.12    --  107.48 -94.00 120.00   86
  9  \w     29.00 115.00   1.00    1.12    --  107.48-111.00  30.00   86
 10  \w     23.00 109.00   1.00    1.12    --  107.48 -94.00-180.00   86
 11  \w     24.00 169.00   1.00    1.12    --  107.48 -15.00  90.00  145
;
_diffrn_measurement_device 'four-circle diffractometer'
_diffrn_measurement_device_type 'SuperNova, Dual, Cu at zero, AtlasS2'
_diffrn_measurement_method '\w scans'
_diffrn_orient_matrix_type 'CrysAlisPro convention (1999,Acta A55,543-557)'
_diffrn_orient_matrix_UB_11 0.0726724000
_diffrn_orient_matrix_UB_12 0.0813663000
_diffrn_orient_matrix_UB_13 -0.0071640000
_diffrn_orient_matrix_UB_21 -0.0687010000
_diffrn_orient_matrix_UB_22 0.0091152000
_diffrn_orient_matrix_UB_23 -0.1612452000
_diffrn_orient_matrix_UB_31 -0.1512036000
_diffrn_orient_matrix_UB_32 0.0348585000
_diffrn_orient_matrix_UB_33 0.0592319000
_diffrn_radiation_monochromator mirror
_diffrn_radiation_probe x-ray
_diffrn_radiation_type 'Cu K\a'
_diffrn_radiation_wavelength 1.54184
_diffrn_reflns_av_R_equivalents 0.0379
_diffrn_reflns_av_unetI/netI 0.0495
_diffrn_reflns_Laue_measured_fraction_full 0.997
_diffrn_reflns_Laue_measured_fraction_max 0.980
_diffrn_reflns_limit_h_max 6
_diffrn_reflns_limit_h_min -10
_diffrn_reflns_limit_k_max 21
_diffrn_reflns_limit_k_min -19
_diffrn_reflns_limit_l_max 11
_diffrn_reflns_limit_l_min -10
_diffrn_reflns_number 8902
_diffrn_reflns_point_group_measured_fraction_full 0.943
_diffrn_reflns_point_group_measured_fraction_max 0.905
_diffrn_reflns_theta_full 67.684
_diffrn_reflns_theta_max 73.404
_diffrn_reflns_theta_min 4.935
_diffrn_source 'micro-focus sealed X-ray tube'
_diffrn_source_type 'SuperNova (Cu) X-ray Source'
_exptl_absorpt_coefficient_mu 1.217
_exptl_absorpt_correction_T_max 1.00000
_exptl_absorpt_correction_T_min 0.88201
_exptl_absorpt_correction_type multi-scan
_exptl_absorpt_process_details
;
CrysAlisPro 1.171.38.43f (Rigaku Oxford Diffraction, 2015)
Empirical absorption correction using spherical harmonics,
 implemented in SCALE3 ABSPACK scaling algorithm.
;
_exptl_crystal_colour 'clear light colourless'
_exptl_crystal_density_diffrn 1.249
_exptl_crystal_description block
_exptl_crystal_F_000 532
_exptl_crystal_size_max 0.15
_exptl_crystal_size_mid 0.13
_exptl_crystal_size_min 0.12
_refine_diff_density_max 0.434
_refine_diff_density_min -0.306
_refine_diff_density_rms 0.047
_refine_ls_abs_structure_details
;
 Flack x determined using 1922 quotients [(I+)-(I-)]/[(I+)+(I-)]
 (Parsons, Flack and Wagner, Acta Cryst. B69 (2013) 249-259).
;
_refine_ls_abs_structure_Flack 0.006(16)
_refine_ls_extinction_method none
_refine_ls_goodness_of_fit_ref 1.023
_refine_ls_hydrogen_treatment constr
_refine_ls_matrix_type full
_refine_ls_number_parameters 322
_refine_ls_number_reflns 4815
_refine_ls_number_restraints 1
_refine_ls_restrained_S_all 1.023
_refine_ls_R_factor_all 0.0435
_refine_ls_R_factor_gt 0.0419
_refine_ls_shift/su_max 0.000
_refine_ls_shift/su_mean 0.000
_refine_ls_structure_factor_coef Fsqd
_refine_ls_weighting_details 'w=1/[\s^2^(Fo^2^)+(0.0681P)^2^+0.0895P] where P=(Fo^2^+2Fc^2^)/3'
_refine_ls_weighting_scheme calc
_refine_ls_wR_factor_gt 0.1094
_refine_ls_wR_factor_ref 0.1117
_reflns_Friedel_coverage 0.784
_reflns_Friedel_fraction_full 0.885
_reflns_Friedel_fraction_max 0.824
_reflns_number_gt 4629
_reflns_number_total 4815
_reflns_threshold_expression 'I > 2\s(I)'
_cod_data_source_file d6ob00546b2.cif
_cod_data_source_block wyk_3a_170k
_cod_depositor_comments 'Adding full bibliography for 7161166.cif.'
_cod_database_code 7161166
_shelx_shelxl_version_number 2019/3
_chemical_oxdiff_formula 'C H O N P'
_shelx_space_group_comment
;
The symmetry employed for this shelxl refinement is uniquely defined
by the following loop, which should always be used as a source of
symmetry information in preference to the above space-group names.
They are only intended as comments.
;
_olex2_refinement_description
;
1. Fixed Uiso
 At 1.2 times of:
  All C(H) groups, All C(H,H) groups
 At 1.5 times of:
  All C(H,H,H) groups, All O(H) groups
2.a Ternary CH refined with riding coordinates:
 C00M(H00M), C00O(H00O), C00S(H00T)
2.b Secondary CH2 refined with riding coordinates:
 C00D(H00A,H00C), C00K(H00D,H00E), C00L(H00F,H00G), C00Q(H00N,H00Q), C00R(H00R,
 H00S), C00V(H00W,H00X)
2.c Aromatic/amide H refined with riding coordinates:
 C00B(H00B), C00H(H00H), C00I(H00I), C00P(H00P), C00T(H00U), C00U(H00V)
2.d Idealised Me refined as rotating group:
 C00N(H00J,H00K,H00L), C00W(H00Y,H,HA), C00X(H00Z,HB,HC), C00Y(H00,HD,HE),
 C00Z(H1,HF,HG)
2.e Idealised tetrahedral OH refined as rotating group:
 O005(H005)
;
_olex2_submission_special_instructions 'No special instructions were received'
_oxdiff_exptl_absorpt_empirical_details
;
Empirical correction (ABSPACK) includes:
- Absorption correction using spherical harmonics
- Frame scaling
- Detector area scaling
;
_oxdiff_exptl_absorpt_empirical_full_max 1.450
_oxdiff_exptl_absorpt_empirical_full_min 0.674

loop_
_space_group_symop_operation_xyz
'x, y, z'
'-x, y+1/2, -z'

loop_
_atom_site_label
_atom_site_type_symbol
_atom_site_fract_x
_atom_site_fract_y
_atom_site_fract_z
_atom_site_U_iso_or_equiv
_atom_site_adp_type
_atom_site_occupancy
_atom_site_site_symmetry_order
_atom_site_calc_flag
_atom_site_refinement_flags_posn
_atom_site_refinement_flags_adp
_atom_site_refinement_flags_occupancy
_atom_site_disorder_assembly
_atom_site_disorder_group
P001 P 0.60536(7) 0.53886(4) 0.67170(8) 0.02021(18) Uani 1 1 d . . . . .
O002 O 0.3512(2) 0.42596(13) 0.5354(2) 0.0243(5) Uani 1 1 d . . . . .
O003 O 0.6801(2) 0.58634(14) 0.7971(2) 0.0273(5) Uani 1 1 d . . . . .
O004 O 0.3638(3) 0.37011(13) 0.3239(2) 0.0299(5) Uani 1 1 d . . . . .
O005 O 0.7246(3) 0.45943(17) 0.9526(3) 0.0399(6) Uani 1 1 d . . . . .
H005 H 0.705060 0.504495 0.930402 0.060 Uiso 1 1 calc R U . . .
O006 O 0.1486(3) 0.44226(19) 0.3640(3) 0.0509(8) Uani 1 1 d . . . . .
C10 C 0.3957(3) 0.53169(19) 0.7014(3) 0.0212(6) Uani 1 1 d . . . . .
C008 C 0.2902(3) 0.47846(18) 0.6357(3) 0.0225(6) Uani 1 1 d . . . . .
C009 C 0.2722(4) 0.4152(2) 0.4009(4) 0.0287(7) Uani 1 1 d . . . . .
C00A C 0.6304(3) 0.58792(19) 0.4935(3) 0.0231(6) Uani 1 1 d . . . . .
C00B C 0.3405(3) 0.58339(19) 0.8059(3) 0.0244(6) Uani 1 1 d . . . . .
H00B H 0.410277 0.618573 0.851420 0.029 Uiso 1 1 calc R U . . .
C00C C 0.6923(3) 0.44295(19) 0.6840(4) 0.0247(6) Uani 1 1 d . . . . .
C00D C 0.5419(4) 0.55208(18) 0.3554(3) 0.0267(7) Uani 1 1 d . . . . .
H00A H 0.579303 0.499895 0.339954 0.032 Uiso 1 1 calc R U . . .
H00C H 0.430168 0.549713 0.371372 0.032 Uiso 1 1 calc R U . . .
C00E C 0.7407(4) 0.4176(2) 0.8265(4) 0.0305(7) Uani 1 1 d . . . . .
C00F C 0.3218(5) 0.3534(2) 0.1638(4) 0.0377(8) Uani 1 1 d . . . . .
C00G C 0.7936(4) 0.3248(2) 0.5771(4) 0.0346(8) Uani 1 1 d . . . . .
C00H C 0.8370(4) 0.3003(2) 0.7206(5) 0.0384(8) Uani 1 1 d . . . . .
H00H H 0.884380 0.252189 0.733954 0.046 Uiso 1 1 calc R U . . .
C00I C 0.7193(3) 0.39651(19) 0.5612(4) 0.0281(7) Uani 1 1 d . . . . .
H00I H 0.687066 0.413662 0.466264 0.034 Uiso 1 1 calc R U . . .
C00J C 0.1845(4) 0.5838(2) 0.8438(4) 0.0290(7) Uani 1 1 d . . . . .
C00K C 0.5653(4) 0.67040(19) 0.5150(4) 0.0297(7) Uani 1 1 d . . . . .
H00D H 0.453974 0.667706 0.532579 0.036 Uiso 1 1 calc R U . . .
H00E H 0.618725 0.694136 0.601470 0.036 Uiso 1 1 calc R U . . .
C00L C 0.7664(4) 0.7247(2) 0.3513(5) 0.0395(9) Uani 1 1 d . . . . .
H00F H 0.783181 0.756154 0.264058 0.047 Uiso 1 1 calc R U . . .
H00G H 0.820904 0.748802 0.436809 0.047 Uiso 1 1 calc R U . . .
C00M C 0.5899(4) 0.7197(2) 0.3767(4) 0.0374(8) Uani 1 1 d . . . . .
H00M H 0.547752 0.771690 0.391492 0.045 Uiso 1 1 calc R U . . .
C00N C 0.8245(5) 0.2767(3) 0.4430(5) 0.0474(10) Uani 1 1 d . . . . .
H00J H 0.921594 0.292654 0.402630 0.071 Uiso 1 1 calc R U . . .
H00K H 0.739978 0.283190 0.369022 0.071 Uiso 1 1 calc R U . . .
H00L H 0.831803 0.223279 0.471545 0.071 Uiso 1 1 calc R U . . .
C00O C 0.8319(4) 0.6433(2) 0.3285(4) 0.0369(8) Uani 1 1 d . . . . .
H00O H 0.944581 0.646739 0.311912 0.044 Uiso 1 1 calc R U . . .
C00P C 0.0843(3) 0.5293(2) 0.7773(3) 0.0319(7) Uani 1 1 d . . . . .
H00P H -0.020427 0.528305 0.802183 0.038 Uiso 1 1 calc R U . . .
C00Q C 0.8078(3) 0.5939(2) 0.4671(4) 0.0277(7) Uani 1 1 d . . . . .
H00N H 0.862637 0.617062 0.553386 0.033 Uiso 1 1 calc R U . . .
H00Q H 0.850917 0.542662 0.453029 0.033 Uiso 1 1 calc R U . . .
C00R C 0.7471(5) 0.6057(2) 0.1931(4) 0.0418(9) Uani 1 1 d . . . . .
H00R H 0.788102 0.554044 0.179084 0.050 Uiso 1 1 calc R U . . .
H00S H 0.765020 0.635633 0.104229 0.050 Uiso 1 1 calc R U . . .
C00S C 0.5702(4) 0.6016(2) 0.2174(4) 0.0372(8) Uani 1 1 d . . . . .
H00T H 0.515721 0.578308 0.129548 0.045 Uiso 1 1 calc R U . . .
C00T C 0.8118(4) 0.3452(2) 0.8440(4) 0.0381(8) Uani 1 1 d . . . . .
H00U H 0.842155 0.327333 0.938839 0.046 Uiso 1 1 calc R U . . .
C00U C 0.1353(4) 0.4764(2) 0.6751(3) 0.0293(7) Uani 1 1 d . . . . .
H00V H 0.066248 0.439763 0.633306 0.035 Uiso 1 1 calc R U . . .
C00V C 0.5048(5) 0.6823(2) 0.2415(4) 0.0428(9) Uani 1 1 d . . . . .
H00W H 0.393117 0.679071 0.257244 0.051 Uiso 1 1 calc R U . . .
H00X H 0.518712 0.713618 0.153585 0.051 Uiso 1 1 calc R U . . .
C00W C 0.3007(7) 0.4273(3) 0.0766(4) 0.0593(13) Uani 1 1 d . . . . .
H00Y H 0.214804 0.456195 0.113896 0.089 Uiso 1 1 calc R U . . .
H H 0.278560 0.415485 -0.026855 0.089 Uiso 1 1 calc R U . . .
HA H 0.395392 0.457453 0.087193 0.089 Uiso 1 1 calc R U . . .
C00X C 0.1273(4) 0.6397(3) 0.9577(5) 0.0479(10) Uani 1 1 d . . . . .
H00Z H 0.113481 0.612944 1.049853 0.072 Uiso 1 1 calc R U . . .
HB H 0.028676 0.661478 0.921955 0.072 Uiso 1 1 calc R U . . .
HC H 0.203259 0.680211 0.973946 0.072 Uiso 1 1 calc R U . . .
C00Y C 0.4679(6) 0.3118(3) 0.1187(5) 0.0618(13) Uani 1 1 d . . . . .
H00 H 0.558422 0.343756 0.140560 0.093 Uiso 1 1 calc R U . . .
HD H 0.459148 0.301003 0.013677 0.093 Uiso 1 1 calc R U . . .
HE H 0.479006 0.264241 0.173203 0.093 Uiso 1 1 calc R U . . .
C00Z C 0.1804(6) 0.3010(3) 0.1520(5) 0.0575(13) Uani 1 1 d . . . . .
H1 H 0.198684 0.256938 0.215444 0.086 Uiso 1 1 calc R U . . .
HF H 0.162952 0.284206 0.050563 0.086 Uiso 1 1 calc R U . . .
HG H 0.089570 0.328550 0.182488 0.086 Uiso 1 1 calc R U . . .

loop_
_atom_site_aniso_label
_atom_site_aniso_U_11
_atom_site_aniso_U_22
_atom_site_aniso_U_33
_atom_site_aniso_U_23
_atom_site_aniso_U_13
_atom_site_aniso_U_12
P001 0.0142(3) 0.0245(4) 0.0223(3) -0.0013(3) 0.0036(2) -0.0006(3)
O002 0.0217(10) 0.0284(11) 0.0227(10) -0.0046(9) 0.0013(8) -0.0002(8)
O003 0.0201(9) 0.0357(13) 0.0263(11) -0.0032(10) 0.0024(8) -0.0035(9)
O004 0.0351(12) 0.0315(13) 0.0233(11) -0.0050(9) 0.0039(9) -0.0013(10)
O005 0.0441(14) 0.0474(16) 0.0283(12) 0.0045(11) 0.0030(10) 0.0062(12)
O006 0.0355(13) 0.078(2) 0.0378(14) -0.0118(14) -0.0112(11) 0.0177(14)
C10 0.0139(11) 0.0269(15) 0.0231(13) 0.0034(13) 0.0039(9) 0.0022(12)
C008 0.0235(13) 0.0247(15) 0.0196(13) -0.0005(12) 0.0029(11) 0.0016(12)
C009 0.0273(15) 0.0319(17) 0.0270(16) -0.0003(14) 0.0026(12) -0.0030(13)
C00A 0.0172(12) 0.0262(16) 0.0263(14) -0.0008(12) 0.0066(11) -0.0030(11)
C00B 0.0233(14) 0.0253(16) 0.0249(14) -0.0023(12) 0.0046(11) 0.0009(12)
C00C 0.0122(12) 0.0288(16) 0.0334(16) 0.0014(13) 0.0040(11) -0.0015(11)
C00D 0.0289(14) 0.0270(18) 0.0241(14) 0.0041(12) -0.0004(11) -0.0069(12)
C00E 0.0209(14) 0.0338(18) 0.0371(18) 0.0071(15) 0.0052(12) -0.0001(13)
C00F 0.051(2) 0.038(2) 0.0242(16) -0.0070(15) 0.0025(14) -0.0104(16)
C00G 0.0181(13) 0.0317(18) 0.054(2) -0.0035(16) 0.0070(13) 0.0000(12)
C00H 0.0252(15) 0.0288(19) 0.062(2) 0.0100(17) 0.0068(15) 0.0067(13)
C00I 0.0190(13) 0.0308(17) 0.0346(17) -0.0020(14) 0.0020(12) 0.0000(12)
C00J 0.0245(14) 0.0345(18) 0.0285(15) -0.0007(14) 0.0068(12) 0.0047(13)
C00K 0.0271(15) 0.0253(17) 0.0371(17) 0.0010(14) 0.0064(13) 0.0012(12)
C00L 0.0402(18) 0.035(2) 0.043(2) 0.0060(16) 0.0066(15) -0.0145(15)
C00M 0.0371(18) 0.0280(19) 0.047(2) 0.0101(15) 0.0049(15) -0.0014(14)
C00N 0.0381(19) 0.038(2) 0.066(3) -0.014(2) 0.0058(18) 0.0067(16)
C00O 0.0286(16) 0.042(2) 0.0416(19) 0.0031(17) 0.0143(14) -0.0101(15)
C00P 0.0174(12) 0.046(2) 0.0330(16) 0.0002(16) 0.0074(11) -0.0004(14)
C00Q 0.0187(13) 0.0309(17) 0.0338(16) -0.0029(14) 0.0057(12) -0.0031(12)
C00R 0.053(2) 0.044(2) 0.0299(17) 0.0017(17) 0.0148(15) -0.0110(18)
C00S 0.0450(19) 0.039(2) 0.0274(17) 0.0075(15) -0.0003(14) -0.0136(16)
C00T 0.0317(16) 0.039(2) 0.044(2) 0.0145(17) 0.0030(14) 0.0055(15)
C00U 0.0201(13) 0.038(2) 0.0297(16) -0.0015(14) 0.0023(11) -0.0053(13)
C00V 0.044(2) 0.042(2) 0.042(2) 0.0199(17) -0.0037(16) -0.0075(16)
C00W 0.103(4) 0.045(2) 0.0282(19) 0.0021(18) -0.003(2) -0.010(3)
C00X 0.0314(18) 0.056(3) 0.057(2) -0.020(2) 0.0150(17) 0.0076(18)
C00Y 0.078(3) 0.071(3) 0.038(2) -0.018(2) 0.014(2) 0.005(3)
C00Z 0.070(3) 0.062(3) 0.038(2) -0.007(2) -0.009(2) -0.029(2)

loop_
_atom_type_symbol
_atom_type_description
_atom_type_scat_dispersion_real
_atom_type_scat_dispersion_imag
_atom_type_scat_source
C C 0.0181 0.0091 'International Tables Vol C Tables 4.2.6.8 and 6.1.1.4'
H H 0.0000 0.0000 'International Tables Vol C Tables 4.2.6.8 and 6.1.1.4'
O O 0.0492 0.0322 'International Tables Vol C Tables 4.2.6.8 and 6.1.1.4'
P P 0.2955 0.4335 'International Tables Vol C Tables 4.2.6.8 and 6.1.1.4'

loop_
_geom_angle_atom_site_label_1
_geom_angle_atom_site_label_2
_geom_angle_atom_site_label_3
_geom_angle
_geom_angle_site_symmetry_1
_geom_angle_site_symmetry_3
_geom_angle_publ_flag
O003 P001 C10 107.86(12) . . ?
O003 P001 C00A 109.56(14) . . ?
O003 P001 C00C 107.34(14) . . ?
C10 P001 C00A 108.56(12) . . ?
C00C P001 C10 109.11(14) . . ?
C00C P001 C00A 114.23(14) . . ?
C009 O002 C008 118.5(2) . . ?
C009 O004 C00F 120.0(3) . . ?
C00E O005 H005 109.5 . . ?
C008 C10 P001 126.6(2) . . ?
C00B C10 P001 114.9(2) . . ?
C00B C10 C008 118.4(2) . . ?
C10 C008 O002 116.7(2) . . ?
C00U C008 O002 122.6(3) . . ?
C00U C008 C10 120.7(3) . . ?
O004 C009 O002 105.5(3) . . ?
O006 C009 O002 125.7(3) . . ?
O006 C009 O004 128.9(3) . . ?
C00D C00A P001 116.1(2) . . ?
C00D C00A C00K 107.9(2) . . ?
C00K C00A P001 105.1(2) . . ?
C00Q C00A P001 108.9(2) . . ?
C00Q C00A C00D 110.0(2) . . ?
C00Q C00A C00K 108.5(3) . . ?
C10 C00B H00B 119.1 . . ?
C00J C00B C10 121.8(3) . . ?
C00J C00B H00B 119.1 . . ?
C00E C00C P001 116.3(3) . . ?
C00I C00C P001 124.2(2) . . ?
C00I C00C C00E 119.4(3) . . ?
C00A C00D H00A 109.8 . . ?
C00A C00D H00C 109.8 . . ?
H00A C00D H00C 108.2 . . ?
C00S C00D C00A 109.4(2) . . ?
C00S C00D H00A 109.8 . . ?
C00S C00D H00C 109.8 . . ?
O005 C00E C00C 124.0(3) . . ?
O005 C00E C00T 116.6(3) . . ?
C00C C00E C00T 119.4(3) . . ?
O004 C00F C00W 110.7(3) . . ?
O004 C00F C00Y 101.0(3) . . ?
O004 C00F C00Z 109.6(3) . . ?
C00W C00F C00Y 110.1(4) . . ?
C00W C00F C00Z 113.7(4) . . ?
C00Z C00F C00Y 111.1(4) . . ?
C00H C00G C00I 117.7(3) . . ?
C00H C00G C00N 121.7(3) . . ?
C00I C00G C00N 120.7(3) . . ?
C00G C00H H00H 119.1 . . ?
C00T C00H C00G 121.8(3) . . ?
C00T C00H H00H 119.1 . . ?
C00C C00I C00G 121.6(3) . . ?
C00C C00I H00I 119.2 . . ?
C00G C00I H00I 119.2 . . ?
C00B C00J C00X 121.1(3) . . ?
C00P C00J C00B 117.8(3) . . ?
C00P C00J C00X 121.0(3) . . ?
C00A C00K H00D 109.6 . . ?
C00A C00K H00E 109.6 . . ?
H00D C00K H00E 108.1 . . ?
C00M C00K C00A 110.5(3) . . ?
C00M C00K H00D 109.6 . . ?
C00M C00K H00E 109.6 . . ?
H00F C00L H00G 108.2 . . ?
C00M C00L H00F 109.8 . . ?
C00M C00L H00G 109.8 . . ?
C00O C00L H00F 109.8 . . ?
C00O C00L H00G 109.8 . . ?
C00O C00L C00M 109.5(3) . . ?
C00K C00M C00L 109.2(3) . . ?
C00K C00M H00M 109.7 . . ?
C00L C00M H00M 109.7 . . ?
C00V C00M C00K 109.2(3) . . ?
C00V C00M C00L 109.5(3) . . ?
C00V C00M H00M 109.7 . . ?
C00G C00N H00J 109.5 . . ?
C00G C00N H00K 109.5 . . ?
C00G C00N H00L 109.5 . . ?
H00J C00N H00K 109.5 . . ?
H00J C00N H00L 109.5 . . ?
H00K C00N H00L 109.5 . . ?
C00L C00O H00O 109.3 . . ?
C00Q C00O C00L 109.9(3) . . ?
C00Q C00O H00O 109.3 . . ?
C00R C00O C00L 109.8(3) . . ?
C00R C00O H00O 109.3 . . ?
C00R C00O C00Q 109.3(3) . . ?
C00J C00P H00P 119.0 . . ?
C00U C00P C00J 121.9(3) . . ?
C00U C00P H00P 119.0 . . ?
C00A C00Q H00N 109.8 . . ?
C00A C00Q H00Q 109.8 . . ?
C00O C00Q C00A 109.6(3) . . ?
C00O C00Q H00N 109.8 . . ?
C00O C00Q H00Q 109.8 . . ?
H00N C00Q H00Q 108.2 . . ?
C00O C00R H00R 109.8 . . ?
C00O C00R H00S 109.8 . . ?
C00O C00R C00S 109.5(3) . . ?
H00R C00R H00S 108.2 . . ?
C00S C00R H00R 109.8 . . ?
C00S C00R H00S 109.8 . . ?
C00D C00S H00T 109.3 . . ?
C00R C00S C00D 109.6(3) . . ?
C00R C00S H00T 109.3 . . ?
C00V C00S C00D 108.9(3) . . ?
C00V C00S C00R 110.3(3) . . ?
C00V C00S H00T 109.3 . . ?
C00E C00T H00U 120.0 . . ?
C00H C00T C00E 120.1(3) . . ?
C00H C00T H00U 120.0 . . ?
C008 C00U H00V 120.4 . . ?
C00P C00U C008 119.3(3) . . ?
C00P C00U H00V 120.4 . . ?
C00M C00V H00W 109.7 . . ?
C00M C00V H00X 109.7 . . ?
C00S C00V C00M 110.0(3) . . ?
C00S C00V H00W 109.7 . . ?
C00S C00V H00X 109.7 . . ?
H00W C00V H00X 108.2 . . ?
C00F C00W H00Y 109.5 . . ?
C00F C00W H 109.5 . . ?
C00F C00W HA 109.5 . . ?
H00Y C00W H 109.5 . . ?
H00Y C00W HA 109.5 . . ?
H C00W HA 109.5 . . ?
C00J C00X H00Z 109.5 . . ?
C00J C00X HB 109.5 . . ?
C00J C00X HC 109.5 . . ?
H00Z C00X HB 109.5 . . ?
H00Z C00X HC 109.5 . . ?
HB C00X HC 109.5 . . ?
C00F C00Y H00 109.5 . . ?
C00F C00Y HD 109.5 . . ?
C00F C00Y HE 109.5 . . ?
H00 C00Y HD 109.5 . . ?
H00 C00Y HE 109.5 . . ?
HD C00Y HE 109.5 . . ?
C00F C00Z H1 109.5 . . ?
C00F C00Z HF 109.5 . . ?
C00F C00Z HG 109.5 . . ?
H1 C00Z HF 109.5 . . ?
H1 C00Z HG 109.5 . . ?
HF C00Z HG 109.5 . . ?

loop_
_geom_bond_atom_site_label_1
_geom_bond_atom_site_label_2
_geom_bond_distance
_geom_bond_site_symmetry_2
_geom_bond_publ_flag
P001 O003 1.507(2) . ?
P001 C10 1.822(3) . ?
P001 C00A 1.833(3) . ?
P001 C00C 1.819(3) . ?
O002 C008 1.398(4) . ?
O002 C009 1.364(4) . ?
O004 C009 1.322(4) . ?
O004 C00F 1.490(4) . ?
O005 H005 0.8200 . ?
O005 C00E 1.356(4) . ?
O006 C009 1.183(4) . ?
C10 C008 1.395(4) . ?
C10 C00B 1.395(4) . ?
C008 C00U 1.383(4) . ?
C00A C00D 1.546(4) . ?
C00A C00K 1.547(5) . ?
C00A C00Q 1.544(4) . ?
C00B H00B 0.9300 . ?
C00B C00J 1.387(4) . ?
C00C C00E 1.394(5) . ?
C00C C00I 1.392(5) . ?
C00D H00A 0.9700 . ?
C00D H00C 0.9700 . ?
C00D C00S 1.536(4) . ?
C00E C00T 1.396(5) . ?
C00F C00W 1.505(6) . ?
C00F C00Y 1.510(6) . ?
C00F C00Z 1.506(6) . ?
C00G C00H 1.388(5) . ?
C00G C00I 1.396(5) . ?
C00G C00N 1.498(5) . ?
C00H H00H 0.9300 . ?
C00H C00T 1.379(6) . ?
C00I H00I 0.9300 . ?
C00J C00P 1.386(5) . ?
C00J C00X 1.507(5) . ?
C00K H00D 0.9700 . ?
C00K H00E 0.9700 . ?
C00K C00M 1.529(5) . ?
C00L H00F 0.9700 . ?
C00L H00G 0.9700 . ?
C00L C00M 1.533(5) . ?
C00L C00O 1.533(6) . ?
C00M H00M 0.9800 . ?
C00M C00V 1.525(6) . ?
C00N H00J 0.9600 . ?
C00N H00K 0.9600 . ?
C00N H00L 0.9600 . ?
C00O H00O 0.9800 . ?
C00O C00Q 1.532(5) . ?
C00O C00R 1.527(5) . ?
C00P H00P 0.9300 . ?
C00P C00U 1.382(5) . ?
C00Q H00N 0.9700 . ?
C00Q H00Q 0.9700 . ?
C00R H00R 0.9700 . ?
C00R H00S 0.9700 . ?
C00R C00S 1.534(5) . ?
C00S H00T 0.9800 . ?
C00S C00V 1.522(6) . ?
C00T H00U 0.9300 . ?
C00U H00V 0.9300 . ?
C00V H00W 0.9700 . ?
C00V H00X 0.9700 . ?
C00W H00Y 0.9600 . ?
C00W H 0.9600 . ?
C00W HA 0.9600 . ?
C00X H00Z 0.9600 . ?
C00X HB 0.9600 . ?
C00X HC 0.9600 . ?
C00Y H00 0.9600 . ?
C00Y HD 0.9600 . ?
C00Y HE 0.9600 . ?
C00Z H1 0.9600 . ?
C00Z HF 0.9600 . ?
C00Z HG 0.9600 . ?

loop_
_geom_torsion_atom_site_label_1
_geom_torsion_atom_site_label_2
_geom_torsion_atom_site_label_3
_geom_torsion_atom_site_label_4
_geom_torsion
_geom_torsion_site_symmetry_1
_geom_torsion_site_symmetry_2
_geom_torsion_site_symmetry_3
_geom_torsion_site_symmetry_4
_geom_torsion_publ_flag
P001 C10 C008 O002 -0.9(4) . . . . ?
P001 C10 C008 C00U 176.0(2) . . . . ?
P001 C10 C00B C00J -178.3(3) . . . . ?
P001 C00A C00D C00S 177.8(2) . . . . ?
P001 C00A C00K C00M 176.1(2) . . . . ?
P001 C00A C00Q C00O -173.1(2) . . . . ?
P001 C00C C00E O005 0.9(4) . . . . ?
P001 C00C C00E C00T -178.6(2) . . . . ?
P001 C00C C00I C00G 176.8(2) . . . . ?
O002 C008 C00U C00P 178.7(3) . . . . ?
O003 P001 C10 C008 -162.8(3) . . . . ?
O003 P001 C10 C00B 14.2(3) . . . . ?
O003 P001 C00A C00D -172.4(2) . . . . ?
O003 P001 C00A C00K -53.3(2) . . . . ?
O003 P001 C00A C00Q 62.7(2) . . . . ?
O003 P001 C00C C00E 30.4(3) . . . . ?
O003 P001 C00C C00I -146.4(2) . . . . ?
O005 C00E C00T C00H -177.9(3) . . . . ?
C10 P001 C00A C00D -54.9(3) . . . . ?
C10 P001 C00A C00K 64.2(2) . . . . ?
C10 P001 C00A C00Q -179.7(2) . . . . ?
C10 P001 C00C C00E -86.2(2) . . . . ?
C10 P001 C00C C00I 97.0(3) . . . . ?
C10 C008 C00U C00P 2.0(5) . . . . ?
C10 C00B C00J C00P 1.8(5) . . . . ?
C10 C00B C00J C00X 179.6(3) . . . . ?
C008 O002 C009 O004 173.2(2) . . . . ?
C008 O002 C009 O006 -5.9(5) . . . . ?
C008 C10 C00B C00J -1.0(5) . . . . ?
C009 O002 C008 C10 -132.2(3) . . . . ?
C009 O002 C008 C00U 51.0(4) . . . . ?
C009 O004 C00F C00W 55.2(4) . . . . ?
C009 O004 C00F C00Y 171.7(3) . . . . ?
C009 O004 C00F C00Z -71.0(4) . . . . ?
C00A P001 C10 C008 78.5(3) . . . . ?
C00A P001 C10 C00B -104.4(2) . . . . ?
C00A P001 C00C C00E 152.1(2) . . . . ?
C00A P001 C00C C00I -24.7(3) . . . . ?
C00A C00D C00S C00R 59.1(4) . . . . ?
C00A C00D C00S C00V -61.7(3) . . . . ?
C00A C00K C00M C00L -60.1(4) . . . . ?
C00A C00K C00M C00V 59.5(4) . . . . ?
C00B C10 C008 O002 -177.9(2) . . . . ?
C00B C10 C008 C00U -1.0(4) . . . . ?
C00B C00J C00P C00U -0.7(5) . . . . ?
C00C P001 C10 C008 -46.5(3) . . . . ?
C00C P001 C10 C00B 130.5(2) . . . . ?
C00C P001 C00A C00D 67.1(2) . . . . ?
C00C P001 C00A C00K -173.76(19) . . . . ?
C00C P001 C00A C00Q -57.7(3) . . . . ?
C00C C00E C00T C00H 1.5(5) . . . . ?
C00D C00A C00K C00M -59.5(3) . . . . ?
C00D C00A C00Q C00O 58.6(3) . . . . ?
C00D C00S C00V C00M 61.3(4) . . . . ?
C00E C00C C00I C00G 0.1(4) . . . . ?
C00F O004 C009 O002 -173.2(3) . . . . ?
C00F O004 C009 O006 5.9(5) . . . . ?
C00G C00H C00T C00E 0.0(5) . . . . ?
C00H C00G C00I C00C 1.4(4) . . . . ?
C00I C00C C00E O005 177.8(3) . . . . ?
C00I C00C C00E C00T -1.6(4) . . . . ?
C00I C00G C00H C00T -1.5(5) . . . . ?
C00J C00P C00U C008 -1.1(5) . . . . ?
C00K C00A C00D C00S 60.3(3) . . . . ?
C00K C00A C00Q C00O -59.2(3) . . . . ?
C00K C00M C00V C00S -60.1(4) . . . . ?
C00L C00M C00V C00S 59.4(4) . . . . ?
C00L C00O C00Q C00A 60.3(4) . . . . ?
C00L C00O C00R C00S -59.1(4) . . . . ?
C00M C00L C00O C00Q -60.3(4) . . . . ?
C00M C00L C00O C00R 59.9(4) . . . . ?
C00N C00G C00H C00T 178.6(3) . . . . ?
C00N C00G C00I C00C -178.6(3) . . . . ?
C00O C00L C00M C00K 59.7(4) . . . . ?
C00O C00L C00M C00V -59.8(4) . . . . ?
C00O C00R C00S C00D -61.2(4) . . . . ?
C00O C00R C00S C00V 58.7(4) . . . . ?
C00Q C00A C00D C00S -57.9(3) . . . . ?
C00Q C00A C00K C00M 59.7(3) . . . . ?
C00Q C00O C00R C00S 61.5(4) . . . . ?
C00R C00O C00Q C00A -60.2(4) . . . . ?
C00R C00S C00V C00M -59.0(4) . . . . ?
C00X C00J C00P C00U -178.5(3) . . . . ?
